data_2008023
loop_
_publ_author_name
'Herzog, Sabine'
'N\"ather, Christian'
'Bensch, Wolfgang'

_publ_section_title
;
 K~3~Ta S~4~
;
_journal_issue 12
_journal_name_full 'Acta Crystallographica Section C'
_journal_page_first 1742
_journal_page_last 1744
_journal_paper_doi 10.1107/S0108270198007641
_journal_volume 54
_journal_year 1998
_chemical_formula_iupac 'K3 Ta S4'
_chemical_formula_moiety '3(K 1+) , Ta S4 3-'
_chemical_formula_sum 'K3 S4 Ta'
_chemical_formula_weight 426.49
_chemical_name_common tripotassium-tantalum-tetrasulfide
_chemical_name_systematic
;
?
;
_space_group_IT_number 62
_symmetry_cell_setting orthorhombic
_symmetry_space_group_name_Hall '-P 2ac 2n'
_symmetry_space_group_name_H-M 'P n m a'
_audit_creation_method SHELXL
_cell_angle_alpha 90.00
_cell_angle_beta 90.00
_cell_angle_gamma 90.00
_cell_formula_units_Z 4
_cell_length_a 9.315(2)
_cell_length_b 10.849(2)
_cell_length_c 9.407(2)
_cell_measurement_reflns_used 78
_cell_measurement_temperature 293(2)
_cell_measurement_theta_max 19
_cell_measurement_theta_min 15.5
_cell_volume 950.7(3)
_computing_cell_refinement DIF4
_computing_data_collection 'DIF4 (Stoe, 1992a)'
_computing_data_reduction 'REDU4 (Stoe, 1992b)'
_computing_molecular_graphics 'XP in SHELXTL/PC (Siemens, 1990)'
_computing_publication_material 'CIFTAB in SHELXL93'
_computing_structure_refinement 'SHELXL93 (Sheldrick, 1993)'
_computing_structure_solution 'SHELXS86 (Sheldrick, 1990)'
_diffrn_ambient_temperature 293(2)
_diffrn_measurement_device 'Stoe AED-II four-circle diffractometer'
_diffrn_measurement_method '\w-\q scan'
_diffrn_radiation_monochromator graphite
_diffrn_radiation_source 'fine-focus sealed tube'
_diffrn_radiation_type MoK\a
_diffrn_radiation_wavelength 0.71073
_diffrn_reflns_av_R_equivalents 0.0273
_diffrn_reflns_av_sigmaI/netI 0.0178
_diffrn_reflns_limit_h_max 11
_diffrn_reflns_limit_h_min 0
_diffrn_reflns_limit_k_max 13
_diffrn_reflns_limit_k_min 0
_diffrn_reflns_limit_l_max 1
_diffrn_reflns_limit_l_min -12
_diffrn_reflns_number 1227
_diffrn_reflns_theta_max 27.03
_diffrn_reflns_theta_min 2.87
_diffrn_standards_decay_% 10
_diffrn_standards_interval_time 120
_diffrn_standards_number 4
_exptl_absorpt_coefficient_mu 13.666
_exptl_absorpt_correction_T_max 0.505
_exptl_absorpt_correction_T_min 0.280
_exptl_absorpt_correction_type 'psi scans (XEMP in SHELXTL/PC; Siemens, 1990)'
_exptl_crystal_colour 'yellow '
_exptl_crystal_density_diffrn 2.980
_exptl_crystal_description prism
_exptl_crystal_F_000 776
_exptl_crystal_size_max 0.1
_exptl_crystal_size_mid 0.1
_exptl_crystal_size_min 0.05
_refine_diff_density_max 2.761
_refine_diff_density_min -0.949
_refine_ls_extinction_coef 0.0114(6)
_refine_ls_extinction_method SHELXL93_(Sheldrick,_1993)
_refine_ls_goodness_of_fit_all 1.103
_refine_ls_goodness_of_fit_obs 1.129
_refine_ls_matrix_type full
_refine_ls_number_parameters 44
_refine_ls_number_reflns 1091
_refine_ls_number_restraints 0
_refine_ls_restrained_S_all 1.121
_refine_ls_restrained_S_obs 1.129
_refine_ls_R_factor_all 0.0332
_refine_ls_R_factor_obs 0.0304
_refine_ls_shift/esd_max 0.001
_refine_ls_shift/esd_mean 0.000
_refine_ls_structure_factor_coef Fsqd
_refine_ls_weighting_details 'w = 1/[\s^2^(Fo^2^)+(0.0353P)^2^+11.2664P] where P=(Fo^2^+2Fc^2^)/3'
_refine_ls_weighting_scheme calc
_refine_ls_wR_factor_all 0.0781
_refine_ls_wR_factor_obs 0.0760
_reflns_number_observed 1024
_reflns_number_total 1092
_reflns_observed_criterion I>2\s(I)
_cod_data_source_file sk1197.cif
_cod_data_source_block sk1197
_cod_depositor_comments
;
The following automatic conversions were performed:
'_geom_bond_publ_flag' value 'Y' changed to 'y' according to
'/home/saulius/struct/CIF-dictionaries/cif_core.dic' dictionary named
'cif_core.dic' version 2.4.1 from 2010-06-29 (18
times).

'_geom_bond_publ_flag' value 'N' changed to 'n' according to
'/home/saulius/struct/CIF-dictionaries/cif_core.dic' dictionary named
'cif_core.dic' version 2.4.1 from 2010-06-29 (28 times).

Automatic conversion script
Id: cif_fix_enum 1527 2010-12-29 10:47:43Z saulius 

The following automatic conversions were performed:

'_geom_bond_publ_flag' value 'Y' changed to 'y' according to
/home/saulius/struct/CIF-dictionaries/cif_core.dic dictionary named
'cif_core.dic' version 2.4.1 from 2010-06-29 (18
times).

'_geom_bond_publ_flag' value 'N' changed to 'n' according to
/home/saulius/struct/CIF-dictionaries/cif_core.dic dictionary named
'cif_core.dic' version 2.4.1 from 2010-06-29 (28
times).

'_geom_angle_publ_flag' value 'Y' changed to 'y' according
to /home/saulius/struct/CIF-dictionaries/cif_core.dic dictionary
named 'cif_core.dic' version 2.4.1 from 2010-06-29 (6
times).

'_geom_angle_publ_flag' value 'N' changed to 'n' according
to /home/saulius/struct/CIF-dictionaries/cif_core.dic dictionary
named 'cif_core.dic' version 2.4.1 from 2010-06-29 (243 times).

Automatic conversion script
Id: cif_fix_values 1715 2011-07-08 13:25:40Z adriana 

The following automatic conversions were performed:

'_refine_ls_weighting_scheme' value 'calc w =
1/[\s^2^(Fo^2^)+(0.0353P)^2^+11.2664P] where P=(Fo^2^+2Fc^2^)/3' was
changed to 'calc'. New tag '_refine_ls_weighting_details' was
created. The value of the new tag was set to 'w =
1/[\s^2^(Fo^2^)+(0.0353P)^2^+11.2664P] where P=(Fo^2^+2Fc^2^)/3'.

Automatic conversion script
Id: cif_fix_values 3143 2015-03-26 13:38:13Z robertas 
;
_cod_database_code 2008023

loop_
_symmetry_equiv_pos_as_xyz
'x, y, z'
'-x+1/2, -y, z+1/2'
'-x, y+1/2, -z'
'x+1/2, -y+1/2, -z+1/2'
'-x, -y, -z'
'x-1/2, y, -z-1/2'
'x, -y-1/2, z'
'-x-1/2, y-1/2, z-1/2'

loop_
_atom_site_aniso_label
_atom_site_aniso_U_11
_atom_site_aniso_U_22
_atom_site_aniso_U_33
_atom_site_aniso_U_12
_atom_site_aniso_U_13
_atom_site_aniso_U_23
Ta1 0.0168(2) 0.0200(2) 0.0161(2) 0.000 0.00054(12) 0.000
K1 0.0305(8) 0.0288(8) 0.0383(8) 0.0024(7) 0.0005(6) 0.0025(6)
K2 0.0315(13) 0.071(2) 0.0278(11) 0.000 0.0045(10) 0.000
S1 0.0196(11) 0.048(2) 0.0286(12) 0.000 -0.0045(9) 0.000
S2 0.0283(12) 0.0288(12) 0.0169(10) 0.000 0.0008(9) 0.000
S3 0.0357(10) 0.0361(11) 0.0469(11) -0.0070(9) 0.0009(9) 0.0135(9)

loop_
_atom_site_label
_atom_site_fract_x
_atom_site_fract_y
_atom_site_fract_z
_atom_site_U_iso_or_equiv
_atom_site_thermal_displace_type
_atom_site_calc_flag
_atom_site_refinement_flags
_atom_site_occupancy
_atom_site_disorder_group
_atom_site_type_symbol
Ta1 0.71401(4) 0.2500 0.51297(4) 0.0176(2) Uani d S 1 . Ta
K1 0.5564(2) 0.5465(2) 0.2895(2) 0.0326(4) Uani d . 1 . K
K2 0.6388(3) 0.2500 0.0827(3) 0.0435(7) Uani d S 1 . K
S1 0.4915(3) 0.2500 0.4162(3) 0.0322(6) Uani d S 1 . S
S2 0.6918(3) 0.2500 0.7532(3) 0.0247(5) Uani d S 1 . S
S3 0.8338(2) 0.4226(2) 0.4471(2) 0.0396(5) Uani d . 1 . S

loop_
_atom_type_symbol
_atom_type_description
_atom_type_scat_dispersion_real
_atom_type_scat_dispersion_imag
_atom_type_scat_source
S S 0.1246 0.1234 'International Tables Vol C Tables 4.2.6.8 and 6.1.1.4'
K K 0.2009 0.2494 'International Tables Vol C Tables 4.2.6.8 and 6.1.1.4'
Ta Ta -0.7052 6.5227 'International Tables Vol C Tables 4.2.6.8 and 6.1.1.4'

loop_
_geom_angle_atom_site_label_1
_geom_angle_atom_site_label_2
_geom_angle_atom_site_label_3
_geom_angle_site_symmetry_1
_geom_angle_site_symmetry_3
_geom_angle
_geom_angle_publ_flag
S1 Ta1 S3 . 7_565 109.93(7) y
S1 Ta1 S3 . . 109.93(6) y
S3 Ta1 S3 7_565 . 111.43(12) y
S1 Ta1 S2 . . 108.48(9) y
S3 Ta1 S2 7_565 . 108.49(7) y
S3 Ta1 S2 . . 108.49(7) y
S1 Ta1 K1 . 3_646 65.98(6) n
S3 Ta1 K1 7_565 3_646 88.86(7) n
S3 Ta1 K1 . 3_646 158.87(7) n
S2 Ta1 K1 . 3_646 57.12(5) n
S1 Ta1 K1 . 5_666 65.98(6) n
S3 Ta1 K1 7_565 5_666 158.87(7) n
S3 Ta1 K1 . 5_666 88.86(7) n
S2 Ta1 K1 . 5_666 57.12(5) n
K1 Ta1 K1 3_646 5_666 70.40(5) n
S1 Ta1 K1 . 2_665 138.24(5) n
S3 Ta1 K1 7_565 2_665 111.60(6) n
S3 Ta1 K1 . 2_665 57.46(7) n
S2 Ta1 K1 . 2_665 53.49(5) n
K1 Ta1 K1 3_646 2_665 110.61(3) n
K1 Ta1 K1 5_666 2_665 73.73(3) n
S1 Ta1 K1 . 8_756 138.24(5) n
S3 Ta1 K1 7_565 8_756 57.46(7) n
S3 Ta1 K1 . 8_756 111.60(6) n
S2 Ta1 K1 . 8_756 53.49(5) n
K1 Ta1 K1 3_646 8_756 73.73(3) n
K1 Ta1 K1 5_666 8_756 110.61(3) n
K1 Ta1 K1 2_665 8_756 66.50(5) n
S1 Ta1 K2 . 6_656 143.48(8) n
S3 Ta1 K2 7_565 6_656 57.26(6) n
S3 Ta1 K2 . 6_656 57.26(6) n
S2 Ta1 K2 . 6_656 108.04(7) n
K1 Ta1 K2 3_646 6_656 138.48(3) n
K1 Ta1 K2 5_666 6_656 138.48(3) n
K1 Ta1 K2 2_665 6_656 68.00(4) n
K1 Ta1 K2 8_756 6_656 68.00(4) n
S1 Ta1 K2 . . 56.48(8) n
S3 Ta1 K2 7_565 . 79.31(6) n
S3 Ta1 K2 . . 79.31(6) n
S2 Ta1 K2 . . 164.96(8) n
K1 Ta1 K2 3_646 . 111.46(4) n
K1 Ta1 K2 5_666 . 111.46(4) n
K1 Ta1 K2 2_665 . 136.64(3) n
K1 Ta1 K2 8_756 . 136.64(3) n
K2 Ta1 K2 6_656 . 87.00(4) n
S1 Ta1 K1 . 7_565 57.84(4) n
S3 Ta1 K1 7_565 7_565 52.40(6) n
S3 Ta1 K1 . 7_565 133.01(7) n
S2 Ta1 K1 . 7_565 118.45(4) n
K1 Ta1 K1 3_646 7_565 64.05(4) n
K1 Ta1 K1 5_666 7_565 117.64(2) n
K1 Ta1 K1 2_665 7_565 161.52(4) n
K1 Ta1 K1 8_756 7_565 95.22(2) n
K2 Ta1 K1 6_656 7_565 103.58(3) n
K2 Ta1 K1 . 7_565 55.64(3) n
S1 Ta1 K1 . . 57.84(4) n
S3 Ta1 K1 7_565 . 133.01(7) n
S3 Ta1 K1 . . 52.40(6) n
S2 Ta1 K1 . . 118.45(4) n
K1 Ta1 K1 3_646 . 117.64(2) n
K1 Ta1 K1 5_666 . 64.05(4) n
K1 Ta1 K1 2_665 . 95.22(2) n
K1 Ta1 K1 8_756 . 161.52(4) n
K2 Ta1 K1 6_656 . 103.58(3) n
K2 Ta1 K1 . . 55.64(3) n
K1 Ta1 K1 7_565 . 102.88(5) n
S2 K1 S2 5_666 2_664 92.25(5) n
S2 K1 S3 5_666 . 154.92(8) n
S2 K1 S3 2_664 . 75.86(6) n
S2 K1 S3 5_666 6_556 75.30(6) n
S2 K1 S3 2_664 6_556 131.01(8) n
S3 K1 S3 . 6_556 129.07(9) n
S2 K1 S3 5_666 2_664 91.73(7) n
S2 K1 S3 2_664 2_664 67.33(6) n
S3 K1 S3 . 2_664 103.45(6) n
S3 K1 S3 6_556 2_664 65.98(7) n
S2 K1 S1 5_666 . 123.43(8) n
S2 K1 S1 2_664 . 142.30(8) n
S3 K1 S1 . . 66.57(6) n
S3 K1 S1 6_556 . 75.38(7) n
S3 K1 S1 2_664 . 117.91(7) n
S2 K1 S1 5_666 5_666 65.36(6) n
S2 K1 S1 2_664 5_666 75.56(6) n
S3 K1 S1 . 5_666 90.08(7) n
S3 K1 S1 6_556 5_666 133.73(8) n
S3 K1 S1 2_664 5_666 135.41(7) n
S1 K1 S1 . 5_666 106.51(5) n
S2 K1 Ta1 5_666 5_666 36.25(5) n
S2 K1 Ta1 2_664 5_666 97.72(5) n
S3 K1 Ta1 . 5_666 122.48(7) n
S3 K1 Ta1 6_556 5_666 98.49(6) n
S3 K1 Ta1 2_664 5_666 126.95(6) n
S1 K1 Ta1 . 5_666 104.61(6) n
S1 K1 Ta1 5_666 5_666 35.41(4) n
S2 K1 K2 5_666 . 130.91(7) n
S2 K1 K2 2_664 . 111.90(7) n
S3 K1 K2 . . 74.15(7) n
S3 K1 K2 6_556 . 56.40(6) n
S3 K1 K2 2_664 . 62.71(5) n
S1 K1 K2 . . 55.54(6) n
S1 K1 K2 5_666 . 159.55(6) n
Ta1 K1 K2 5_666 . 149.42(6) n
S2 K1 Ta1 5_666 2_664 85.69(5) n
S2 K1 Ta1 2_664 2_664 34.26(5) n
S3 K1 Ta1 . 2_664 95.65(5) n
S3 K1 Ta1 6_556 2_664 96.91(6) n
S3 K1 Ta1 2_664 2_664 34.23(4) n
S1 K1 Ta1 . 2_664 145.04(6) n
S1 K1 Ta1 5_666 2_664 103.19(5) n
Ta1 K1 Ta1 5_666 2_664 110.27(4) n
K2 K1 Ta1 . 2_664 91.47(5) n
S2 K1 Ta1 5_666 . 148.83(6) n
S2 K1 Ta1 2_664 . 109.18(6) n
S3 K1 Ta1 . . 33.33(4) n
S3 K1 Ta1 6_556 . 104.39(6) n
S3 K1 Ta1 2_664 . 117.03(6) n
S1 K1 Ta1 . . 33.38(4) n
S1 K1 Ta1 5_666 . 97.59(5) n
Ta1 K1 Ta1 5_666 . 115.95(4) n
K2 K1 Ta1 . . 62.10(4) n
Ta1 K1 Ta1 2_664 . 124.70(4) n
S2 K1 K1 5_666 5_666 95.86(7) n
S2 K1 K1 2_664 5_666 116.25(8) n
S3 K1 K1 . 5_666 70.91(6) n
S3 K1 K1 6_556 5_666 112.11(8) n
S3 K1 K1 2_664 5_666 171.40(8) n
S1 K1 K1 . 5_666 54.19(5) n
S1 K1 K1 5_666 5_666 52.32(5) n
Ta1 K1 K1 5_666 5_666 61.24(4) n
K2 K1 K1 . 5_666 108.99(7) n
Ta1 K1 K1 2_664 5_666 150.41(7) n
Ta1 K1 K1 . 5_666 54.72(4) n
S2 K2 S1 1_554 6_656 81.13(9) n
S2 K2 S3 1_554 4_455 92.86(8) n
S1 K2 S3 6_656 4_455 146.35(5) n
S2 K2 S3 1_554 6_556 92.86(8) n
S1 K2 S3 6_656 6_556 146.35(5) n
S3 K2 S3 4_455 6_556 66.52(9) n
S2 K2 S1 1_554 . 165.42(11) n
S1 K2 S1 6_656 . 113.45(9) n
S3 K2 S1 4_455 . 75.02(7) n
S3 K2 S1 6_556 . 75.02(7) n
S2 K2 S3 1_554 8_755 69.90(5) n
S1 K2 S3 6_656 8_755 86.20(5) n
S3 K2 S3 4_455 8_755 60.88(6) n
S3 K2 S3 6_556 8_755 122.91(7) n
S1 K2 S3 . 8_755 109.63(5) n
S2 K2 S3 1_554 2_664 69.90(5) n
S1 K2 S3 6_656 2_664 86.20(5) n
S3 K2 S3 4_455 2_664 122.91(7) n
S3 K2 S3 6_556 2_664 60.88(6) n
S1 K2 S3 . 2_664 109.63(5) n
S3 K2 S3 8_755 2_664 139.77(10) n
S2 K2 K1 1_554 . 122.16(4) n
S1 K2 K1 6_656 . 101.46(6) n
S3 K2 K1 4_455 . 109.56(8) n
S3 K2 K1 6_556 . 54.21(5) n
S1 K2 K1 . . 56.99(4) n
S3 K2 K1 8_755 . 166.33(8) n
S3 K2 K1 2_664 . 52.94(4) n
S2 K2 K1 1_554 7_565 122.16(4) n
S1 K2 K1 6_656 7_565 101.46(6) n
S3 K2 K1 4_455 7_565 54.21(5) n
S3 K2 K1 6_556 7_565 109.56(8) n
S1 K2 K1 . 7_565 56.99(4) n
S3 K2 K1 8_755 7_565 52.94(4) n
S3 K2 K1 2_664 7_565 166.33(8) n
K1 K2 K1 . 7_565 113.93(8) n
S2 K2 Ta1 1_554 6_556 86.23(7) n
S1 K2 Ta1 6_656 6_556 167.37(9) n
S3 K2 Ta1 4_455 6_556 33.94(4) n
S3 K2 Ta1 6_556 6_556 33.94(4) n
S1 K2 Ta1 . 6_556 79.18(7) n
S3 K2 Ta1 8_755 6_556 89.48(5) n
S3 K2 Ta1 2_664 6_556 89.48(5) n
K1 K2 Ta1 . 6_556 85.25(5) n
K1 K2 Ta1 7_565 6_556 85.25(5) n
S2 K2 Ta1 1_554 . 161.14(10) n
S1 K2 Ta1 6_656 . 80.01(7) n
S3 K2 Ta1 4_455 . 102.86(6) n
S3 K2 Ta1 6_556 . 102.86(6) n
S1 K2 Ta1 . . 33.44(5) n
S3 K2 Ta1 8_755 . 108.71(5) n
S3 K2 Ta1 2_664 . 108.71(5) n
K1 K2 Ta1 . . 62.25(4) n
K1 K2 Ta1 7_565 . 62.25(4) n
Ta1 K2 Ta1 6_556 . 112.62(6) n
S2 K2 K1 1_554 3_645 45.45(5) n
S1 K2 K1 6_656 3_645 113.87(7) n
S3 K2 K1 4_455 3_645 48.24(5) n
S3 K2 K1 6_556 3_645 82.51(7) n
S1 K2 K1 . 3_645 123.25(7) n
S3 K2 K1 8_755 3_645 46.16(4) n
S3 K2 K1 2_664 3_645 102.97(7) n
K1 K2 K1 . 3_645 136.18(7) n
K1 K2 K1 7_565 3_645 84.42(4) n
Ta1 K2 K1 6_556 3_645 55.67(4) n
Ta1 K2 K1 . 3_645 146.27(4) n
Ta1 S1 K2 . 6_556 156.12(12) n
Ta1 S1 K2 . . 90.08(9) n
K2 S1 K2 6_556 . 113.81(9) n
Ta1 S1 K1 . 7_565 88.78(6) n
K2 S1 K1 6_556 7_565 100.06(5) n
K2 S1 K1 . 7_565 67.48(5) n
Ta1 S1 K1 . . 88.78(6) n
K2 S1 K1 6_556 . 100.06(5) n
K2 S1 K1 . . 67.48(5) n
K1 S1 K1 7_565 . 134.87(10) n
Ta1 S1 K1 . 5_666 78.62(7) n
K2 S1 K1 6_556 5_666 82.68(7) n
K2 S1 K1 . 5_666 139.52(5) n
K1 S1 K1 7_565 5_666 149.14(7) n
K1 S1 K1 . 5_666 73.49(5) n
Ta1 S1 K1 . 3_646 78.62(7) n
K2 S1 K1 6_556 3_646 82.68(7) n
K2 S1 K1 . 3_646 139.52(5) n
K1 S1 K1 7_565 3_646 73.49(5) n
K1 S1 K1 . 3_646 149.14(7) n
K1 S1 K1 5_666 3_646 76.44(8) n
Ta1 S2 K2 . 1_556 176.18(12) n
Ta1 S2 K1 . 3_646 86.63(7) n
K2 S2 K1 1_556 3_646 90.59(7) n
Ta1 S2 K1 . 5_666 86.63(7) n
K2 S2 K1 1_556 5_666 90.59(7) n
K1 S2 K1 3_646 5_666 86.51(9) n
Ta1 S2 K1 . 2_665 92.25(7) n
K2 S2 K1 1_556 2_665 90.55(7) n
K1 S2 K1 3_646 2_665 178.83(9) n
K1 S2 K1 5_666 2_665 93.76(5) n
Ta1 S2 K1 . 8_756 92.25(7) n
K2 S2 K1 1_556 8_756 90.55(7) n
K1 S2 K1 3_646 8_756 93.76(5) n
K1 S2 K1 5_666 8_756 178.83(9) n
K1 S2 K1 2_665 8_756 85.94(9) n
Ta1 S3 K1 . . 94.27(8) n
Ta1 S3 K1 . 6_656 145.49(10) n
K1 S3 K1 . 6_656 91.33(6) n
Ta1 S3 K1 . 2_665 88.31(7) n
K1 S3 K1 . 2_665 128.88(8) n
K1 S3 K1 6_656 2_665 114.02(7) n
Ta1 S3 K2 . 6_656 88.80(7) n
K1 S3 K2 . 6_656 147.82(9) n
K1 S3 K2 6_656 6_656 69.39(6) n
K1 S3 K2 2_665 6_656 83.19(7) n
Ta1 S3 K2 . 2_665 135.79(10) n
K1 S3 K2 . 2_665 79.63(7) n
K1 S3 K2 6_656 2_665 78.71(6) n
K1 S3 K2 2_665 2_665 64.35(6) n
K2 S3 K2 6_656 2_665 119.12(6) n

loop_
_geom_bond_atom_site_label_1
_geom_bond_atom_site_label_2
_geom_bond_site_symmetry_2
_geom_bond_distance
_geom_bond_publ_flag
Ta1 S1 . 2.264(3) y
Ta1 S3 7_565 2.266(2) y
Ta1 S3 . 2.266(2) y
Ta1 S2 . 2.269(2) y
Ta1 K1 3_646 3.830(2) n
Ta1 K1 5_666 3.830(2) n
Ta1 K1 2_665 4.027(2) n
Ta1 K1 8_756 4.027(2) n
Ta1 K2 6_656 4.058(3) n
Ta1 K2 . 4.108(3) n
Ta1 K1 7_565 4.113(2) n
Ta1 K1 . 4.113(2) n
K1 S2 5_666 3.222(3) y
K1 S2 2_664 3.239(3) y
K1 S3 . 3.268(3) y
K1 S3 6_556 3.325(3) y
K1 S3 2_664 3.396(3) y
K1 S1 . 3.483(2) y
K1 S1 5_666 3.569(3) y
K1 Ta1 5_666 3.830(2) n
K1 K2 . 3.837(2) n
K1 Ta1 2_664 4.027(2) n
K1 K1 5_666 4.219(3) n
K2 S2 1_554 3.139(3) y
K2 S1 6_656 3.285(4) y
K2 S3 4_455 3.414(3) y
K2 S3 6_556 3.414(3) y
K2 S1 . 3.425(4) y
K2 S3 8_755 3.783(3) y
K2 S3 2_664 3.783(3) y
K2 K1 7_565 3.837(2) n
K2 Ta1 6_556 4.058(3) n
K2 K1 3_645 4.521(3) n
S1 K2 6_556 3.285(4) n
S1 K1 7_565 3.483(2) n
S1 K1 5_666 3.569(3) n
S1 K1 3_646 3.569(3) n
S2 K2 1_556 3.139(3) n
S2 K1 3_646 3.222(3) n
S2 K1 5_666 3.222(3) n
S2 K1 2_665 3.239(3) n
S2 K1 8_756 3.239(3) n
S3 K1 6_656 3.325(3) n
S3 K1 2_665 3.396(3) n
S3 K2 6_656 3.414(3) n
S3 K2 2_665 3.783(3) n
